data_8103149
loop_
_publ_author_name
'Eyad Mallah'
'Qutaiba Abu-Salem'
'Wael Abu Dayyih'
'Mohammed Hamad'
'Manfred Steimann'
'Caecilia Maichle-M\"ossmer'

_publ_section_title
;
 Crystal structure of trimethylsulfoxonium phthalimide, [C3H9SO][C8H4NO2]
;
_journal_issue 3
_journal_name_full 'Zeitschrift f\"ur Kristallographie - New Crystal Structures'
_journal_page_first 345
_journal_volume 226
_journal_year 2011
_chemical_formula_sum 'C11 H13 N O3 S'
_chemical_formula_weight 239.28
_chemical_name_systematic
; 
trimethylsulfoxonium phthalimide
;
_space_group_IT_number 62
_symmetry_cell_setting orthorhombic
_symmetry_space_group_name_Hall '-P 2ac 2n'
_symmetry_space_group_name_H-M 'P n m a'
_atom_sites_solution_hydrogens geom
_atom_sites_solution_primary direct
_atom_sites_solution_secondary difmap
_audit_creation_method SHELXL-97
_cell_angle_alpha 90.00
_cell_angle_beta 90.00
_cell_angle_gamma 90.00
_cell_formula_units_Z 4
_cell_length_a 8.4446(10)
_cell_length_b 10.9575(13)
_cell_length_c 12.084(2)
_cell_measurement_temperature 173(2)
_cell_volume 1118.2(3)
_computing_cell_refinement X-AREA
_computing_data_collection 'STOE IPDS'
_computing_data_reduction 'STOE IPDS'
_computing_molecular_graphics 'Bruker SHELXTL'
_computing_publication_material 'Bruker SHELXTL'
_computing_structure_refinement 'SHELXL-97 (Sheldrick, 1997)'
_computing_structure_solution 'SHELXS-97 (Sheldrick, 1990)'
_diffrn_ambient_temperature 173(2)
_diffrn_measured_fraction_theta_full 0.998
_diffrn_measured_fraction_theta_max 0.998
_diffrn_measurement_device_type 'STOE IPDS'
_diffrn_measurement_method '\phi scans'
_diffrn_radiation_monochromator graphite
_diffrn_radiation_source 'fine-focus sealed tube'
_diffrn_radiation_type MoK\a
_diffrn_radiation_wavelength 0.71073
_diffrn_reflns_av_R_equivalents 0.1124
_diffrn_reflns_av_sigmaI/netI 0.0362
_diffrn_reflns_limit_h_max 10
_diffrn_reflns_limit_h_min -10
_diffrn_reflns_limit_k_max 13
_diffrn_reflns_limit_k_min -12
_diffrn_reflns_limit_l_max 15
_diffrn_reflns_limit_l_min -15
_diffrn_reflns_number 15073
_diffrn_reflns_theta_full 26.37
_diffrn_reflns_theta_max 26.37
_diffrn_reflns_theta_min 3.37
_diffrn_standards_decay_% 1.0
_exptl_absorpt_coefficient_mu 0.280
_exptl_absorpt_correction_type none
_exptl_crystal_colour needle
_exptl_crystal_density_diffrn 1.421
_exptl_crystal_density_method 'not measured'
_exptl_crystal_description colourless
_exptl_crystal_F_000 504
_exptl_crystal_size_max 0.30
_exptl_crystal_size_mid 0.05
_exptl_crystal_size_min 0.05
_refine_diff_density_max 0.343
_refine_diff_density_min -0.310
_refine_diff_density_rms 0.061
_refine_ls_extinction_coef 0.0000(18)
_refine_ls_extinction_expression Fc^*^=kFc[1+0.001xFc^2^\l^3^/sin(2\q)]^-1/4^
_refine_ls_extinction_method SHELXL
_refine_ls_goodness_of_fit_ref 1.235
_refine_ls_hydrogen_treatment mixed
_refine_ls_matrix_type full
_refine_ls_number_parameters 107
_refine_ls_number_reflns 1201
_refine_ls_number_restraints 0
_refine_ls_restrained_S_all 1.235
_refine_ls_R_factor_all 0.0663
_refine_ls_R_factor_gt 0.0540
_refine_ls_shift/su_max 0.127
_refine_ls_shift/su_mean 0.001
_refine_ls_structure_factor_coef Fsqd
_refine_ls_weighting_details 'calc w=1/[\s^2^(Fo^2^)+(0.0323P)^2^+1.1871P] where P=(Fo^2^+2Fc^2^)/3'
_refine_ls_weighting_scheme calc
_refine_ls_wR_factor_gt 0.1038
_refine_ls_wR_factor_ref 0.1080
_reflns_number_gt 1048
_reflns_number_total 1201
_reflns_threshold_expression >2sigma(I)
_cod_data_source_file 1267-3411.cff
_cod_data_source_block kuhmphthsome
_cod_depositor_comments
;
The following automatic conversions were performed:

'_symmetry_cell_setting' value 'Orthorhombic' changed to
'orthorhombic' according to
/home/saulius/struct/CIF-dictionaries/cif_core.dic dictionary named
'cif_core.dic' version 2.4.1 from 2010-06-29.

Automatic conversion script
Id: cif_fix_values 1715 2011-07-08 13:25:40Z adriana 
;
_cod_original_sg_symbol_H-M Pnma
_cod_database_code 8103149

loop_
_symmetry_equiv_pos_as_xyz
'x, y, z'
'-x+1/2, -y, z+1/2'
'x+1/2, -y+1/2, -z+1/2'
'-x, y+1/2, -z'
'-x, -y, -z'
'x-1/2, y, -z-1/2'
'-x-1/2, y-1/2, z-1/2'
'x, -y-1/2, z'

loop_
_atom_site_label
_atom_site_type_symbol
_atom_site_fract_x
_atom_site_fract_y
_atom_site_fract_z
_atom_site_U_iso_or_equiv
_atom_site_adp_type
_atom_site_occupancy
_atom_site_symmetry_multiplicity
_atom_site_calc_flag
_atom_site_refinement_flags
N1 N 0.7896(4) 0.7500 0.4195(2) 0.0219(6) Uani 1 2 d S
C2 C 0.7336(3) 0.6490(2) 0.4734(2) 0.0211(5) Uani 1 1 d .
C3 C 0.6320(3) 0.6865(2) 0.5700(2) 0.0190(5) Uani 1 1 d .
C4 C 0.5486(3) 0.6211(3) 0.6477(2) 0.0256(6) Uani 1 1 d .
H4 H 0.545(4) 0.536(3) 0.645(3) 0.040(9) Uiso 1 1 d .
C5 C 0.4656(3) 0.6867(3) 0.7276(2) 0.0295(6) Uani 1 1 d .
H5 H 0.401(4) 0.644(3) 0.781(3) 0.046(10) Uiso 1 1 d .
O7 O 0.7625(2) 0.54253(17) 0.44782(17) 0.0332(5) Uani 1 1 d .
S10 S 0.22387(10) 0.7500 0.38169(7) 0.0182(3) Uani 1 2 d S
O11 O 0.3936(3) 0.7500 0.3654(2) 0.0310(7) Uani 1 2 d S
C12 C 0.1693(5) 0.7500 0.5217(3) 0.0242(8) Uani 1 2 d S
H12A H 0.210(4) 0.678(3) 0.552(3) 0.037(9) Uiso 1 1 d .
H12B H 0.055(6) 0.7500 0.522(4) 0.039(13) Uiso 1 2 d S
C13 C 0.1314(3) 0.6217(3) 0.3246(2) 0.0236(6) Uani 1 1 d .
H13A H 0.022(4) 0.634(3) 0.330(2) 0.024(7) Uiso 1 1 d .
H13B H 0.170(4) 0.620(3) 0.253(3) 0.044(9) Uiso 1 1 d .
H13C H 0.169(4) 0.552(3) 0.366(3) 0.044(9) Uiso 1 1 d .

loop_
_atom_site_aniso_label
_atom_site_aniso_U_11
_atom_site_aniso_U_22
_atom_site_aniso_U_33
_atom_site_aniso_U_23
_atom_site_aniso_U_13
_atom_site_aniso_U_12
N1 0.0222(15) 0.0232(15) 0.0203(14) 0.000 0.0015(12) 0.000
C2 0.0184(12) 0.0242(13) 0.0206(12) -0.0018(10) -0.0042(10) -0.0005(10)
C3 0.0160(11) 0.0217(12) 0.0194(12) 0.0016(10) -0.0047(9) -0.0001(10)
C4 0.0247(13) 0.0247(14) 0.0275(14) 0.0043(11) 0.0003(10) -0.0010(11)
C5 0.0251(14) 0.0391(16) 0.0244(14) 0.0056(12) 0.0061(11) -0.0038(12)
O7 0.0400(12) 0.0222(10) 0.0375(11) -0.0047(8) 0.0078(9) 0.0030(9)
S10 0.0171(4) 0.0212(4) 0.0164(4) 0.000 -0.0016(3) 0.000
O11 0.0175(13) 0.0482(18) 0.0271(15) 0.000 -0.0008(11) 0.000
C12 0.029(2) 0.026(2) 0.0171(18) 0.000 -0.0019(15) 0.000
C13 0.0280(15) 0.0204(13) 0.0226(14) -0.0042(11) -0.0008(11) -0.0013(11)

loop_
_atom_type_symbol
_atom_type_description
_atom_type_scat_dispersion_real
_atom_type_scat_dispersion_imag
_atom_type_scat_source
C C 0.0033 0.0016 'International Tables Vol C Tables 4.2.6.8 and 6.1.1.4'
N N 0.0061 0.0033 'International Tables Vol C Tables 4.2.6.8 and 6.1.1.4'
S S 0.1246 0.1234 'International Tables Vol C Tables 4.2.6.8 and 6.1.1.4'
O O 0.0106 0.0060 'International Tables Vol C Tables 4.2.6.8 and 6.1.1.4'
H H 0.0000 0.0000 'International Tables Vol C Tables 4.2.6.8 and 6.1.1.4'

loop_
_geom_angle_atom_site_label_1
_geom_angle_atom_site_label_2
_geom_angle_atom_site_label_3
_geom_angle
_geom_angle_site_symmetry_1
_geom_angle_site_symmetry_3
_geom_angle_publ_flag
C2 N1 C2 107.9(3) . 8_575 yes
O7 C2 N1 125.3(2) . . yes
O7 C2 C3 124.5(2) . . yes
N1 C2 C3 110.2(2) . . yes
C4 C3 C3 121.39(16) . 8_575 no
C4 C3 C2 132.8(2) . . yes
C3 C3 C2 105.84(14) 8_575 . no
C3 C4 C5 117.5(3) . . no
C5 C5 C4 121.08(17) 8_575 . no
O11 S10 C13 112.85(11) . . yes
O11 S10 C13 112.85(11) . 8_575 yes
C13 S10 C13 106.91(19) . 8_575 yes
O11 S10 C12 113.06(18) . . yes
C13 S10 C12 105.26(12) . . yes
C13 S10 C12 105.26(12) 8_575 . no

loop_
_geom_bond_atom_site_label_1
_geom_bond_atom_site_label_2
_geom_bond_distance
_geom_bond_site_symmetry_2
_geom_bond_publ_flag
N1 C2 1.369(3) . yes
N1 C2 1.369(3) 8_575 yes
C2 O7 1.231(3) . yes
C2 C3 1.506(3) . yes
C3 C4 1.375(4) . yes
C3 C3 1.392(5) 8_575 no
C4 C5 1.393(4) . yes
C5 C5 1.387(6) 8_575 no
S10 O11 1.447(3) . yes
S10 C13 1.750(3) . yes
S10 C13 1.750(3) 8_575 yes
S10 C12 1.753(4) . yes
